data_4071163
loop_
_publ_author_name
'Huynh, Han Vinh'
'Wong, Ling Rong'
'Ng, Pearly Shuyi'

_publ_section_title
;
 Anagostic Interactions and Catalytic Activities of Sterically Bulky
 Benzannulated N-Heterocyclic Carbene Complexes of Nickel(II)
;
_journal_issue 10
_journal_name_full Organometallics
_journal_page_first 2231
_journal_paper_doi 10.1021/om800004j
_journal_volume 27
_journal_year 2008
_chemical_formula_sum 'C26 H36 Br2 N4 Ni'
_chemical_formula_weight 623.12
_chemical_name_systematic
; 
 ? 
;
_space_group_IT_number 61
_symmetry_cell_setting orthorhombic
_symmetry_space_group_name_Hall '-P 2ac 2ab'
_symmetry_space_group_name_H-M 'P b c a'
_atom_sites_solution_hydrogens geom
_atom_sites_solution_primary direct
_atom_sites_solution_secondary difmap
_audit_creation_method SHELXL-97
_cell_angle_alpha 90.00
_cell_angle_beta 90.00
_cell_angle_gamma 90.00
_cell_formula_units_Z 4
_cell_length_a 17.0371(9)
_cell_length_b 9.4576(5)
_cell_length_c 17.5727(8)
_cell_measurement_reflns_used 2371
_cell_measurement_temperature 223(2)
_cell_measurement_theta_max 23.24
_cell_measurement_theta_min 2.39
_cell_volume 2831.5(2)
_computing_cell_refinement 'Bruker SMART'
_computing_data_collection 'Bruker SMART'
_computing_data_reduction 'Bruker SAINT'
_computing_molecular_graphics 'Bruker SHELXTL'
_computing_publication_material 'Bruker SHELXTL'
_computing_structure_refinement 'SHELXL-97 (Sheldrick, 1997)'
_computing_structure_solution 'SHELXS-97 (Sheldrick, 1990)'
_diffrn_ambient_temperature 223(2)
_diffrn_measured_fraction_theta_full 1.000
_diffrn_measured_fraction_theta_max 1.000
_diffrn_measurement_device_type 'CCD area detector'
_diffrn_measurement_method 'phi and omega scans'
_diffrn_radiation_monochromator graphite
_diffrn_radiation_source 'fine-focus sealed tube'
_diffrn_radiation_type MoK\a
_diffrn_radiation_wavelength 0.71073
_diffrn_reflns_av_R_equivalents 0.0562
_diffrn_reflns_av_sigmaI/netI 0.0446
_diffrn_reflns_limit_h_max 22
_diffrn_reflns_limit_h_min -20
_diffrn_reflns_limit_k_max 12
_diffrn_reflns_limit_k_min -8
_diffrn_reflns_limit_l_max 17
_diffrn_reflns_limit_l_min -22
_diffrn_reflns_number 18702
_diffrn_reflns_theta_full 27.49
_diffrn_reflns_theta_max 27.49
_diffrn_reflns_theta_min 2.32
_exptl_absorpt_coefficient_mu 3.527
_exptl_absorpt_correction_T_max 0.7193
_exptl_absorpt_correction_T_min 0.5389
_exptl_absorpt_correction_type 'Sadabs, (Sheldrick 2001)'
_exptl_crystal_colour orange
_exptl_crystal_density_diffrn 1.462
_exptl_crystal_density_meas 0
_exptl_crystal_density_method 'not measured'
_exptl_crystal_description Block
_exptl_crystal_F_000 1272
_exptl_crystal_size_max 0.20
_exptl_crystal_size_mid 0.16
_exptl_crystal_size_min 0.10
_refine_diff_density_max 0.602
_refine_diff_density_min -0.330
_refine_diff_density_rms 0.074
_refine_ls_extinction_method none
_refine_ls_goodness_of_fit_ref 1.027
_refine_ls_hydrogen_treatment mixed
_refine_ls_matrix_type full
_refine_ls_number_parameters 155
_refine_ls_number_reflns 3250
_refine_ls_number_restraints 0
_refine_ls_restrained_S_all 1.027
_refine_ls_R_factor_all 0.0551
_refine_ls_R_factor_gt 0.0353
_refine_ls_shift/su_max 0.003
_refine_ls_shift/su_mean 0.000
_refine_ls_structure_factor_coef Fsqd
_refine_ls_weighting_details 'calc w=1/[\s^2^(Fo^2^)+(0.0368P)^2^+0.4147P] where P=(Fo^2^+2Fc^2^)/3'
_refine_ls_weighting_scheme calc
_refine_ls_wR_factor_gt 0.0777
_refine_ls_wR_factor_ref 0.0839
_reflns_number_gt 2429
_reflns_number_total 3250
_reflns_threshold_expression >2sigma(I)
_cod_data_source_file om800004j-file004.cif
_cod_data_source_block Complex8
_cod_depositor_comments
;
The following automatic conversions were performed:

'_symmetry_cell_setting' value 'Orthorhombic' changed to
'orthorhombic' according to
/home/saulius/struct/CIF-dictionaries/cif_core.dic dictionary named
'cif_core.dic' version 2.4.1 from 2010-06-29.

Automatic conversion script
Id: cif_fix_values 1715 2011-07-08 13:25:40Z adriana 
;
_cod_original_sg_symbol_H-M Pbca
_cod_database_code 4071163

loop_
_symmetry_equiv_pos_as_xyz
'x, y, z'
'-x+1/2, -y, z+1/2'
'-x, y+1/2, -z+1/2'
'x+1/2, -y+1/2, -z'
'-x, -y, -z'
'x-1/2, y, -z-1/2'
'x, -y-1/2, z-1/2'
'-x-1/2, y-1/2, z'

loop_
_atom_site_label
_atom_site_type_symbol
_atom_site_fract_x
_atom_site_fract_y
_atom_site_fract_z
_atom_site_U_iso_or_equiv
_atom_site_adp_type
_atom_site_occupancy
_atom_site_symmetry_multiplicity
_atom_site_calc_flag
_atom_site_refinement_flags
Ni1 Ni 1.0000 0.0000 0.0000 0.02254(12) Uani 1 2 d S
Br1 Br 1.083403(18) 0.15120(4) 0.064321(16) 0.04655(12) Uani 1 1 d .
N1 N 0.87148(11) 0.0833(2) 0.10030(10) 0.0257(5) Uani 1 1 d .
N2 N 0.93890(12) -0.0908(2) 0.14664(11) 0.0258(5) Uani 1 1 d .
C1 C 0.93288(14) -0.0033(3) 0.08615(13) 0.0235(5) Uani 1 1 d .
C2 C 0.83739(14) 0.0510(3) 0.17057(13) 0.0274(5) Uani 1 1 d .
C3 C 0.77479(16) 0.1092(3) 0.21000(15) 0.0383(7) Uani 1 1 d .
H3 H 0.7454 0.1844 0.1898 0.046 Uiso 1 1 calc R
C4 C 0.75760(19) 0.0517(4) 0.28009(17) 0.0493(8) Uani 1 1 d .
H4 H 0.7151 0.0877 0.3081 0.059 Uiso 1 1 calc R
C5 C 0.8019(2) -0.0583(4) 0.31021(16) 0.0523(9) Uani 1 1 d .
H5 H 0.7888 -0.0940 0.3585 0.063 Uiso 1 1 calc R
C6 C 0.86428(18) -0.1168(3) 0.27154(15) 0.0395(7) Uani 1 1 d .
H6 H 0.8941 -0.1909 0.2923 0.047 Uiso 1 1 calc R
C7 C 0.88105(15) -0.0606(3) 0.20028(13) 0.0293(6) Uani 1 1 d .
C8 C 0.84846(16) 0.1965(3) 0.04722(14) 0.0339(6) Uani 1 1 d .
H8 H 0.8830 0.1873 0.0022 0.041 Uiso 1 1 calc R
C9 C 0.8642(2) 0.3413(3) 0.0807(2) 0.0577(10) Uani 1 1 d .
H9A H 0.8294 0.3572 0.1236 0.087 Uiso 1 1 calc R
H9B H 0.8551 0.4131 0.0423 0.087 Uiso 1 1 calc R
H9C H 0.9183 0.3464 0.0978 0.087 Uiso 1 1 calc R
C10 C 0.7653(2) 0.1779(4) 0.01903(19) 0.0588(10) Uani 1 1 d .
H10A H 0.7595 0.0846 -0.0031 0.088 Uiso 1 1 calc R
H10B H 0.7539 0.2491 -0.0191 0.088 Uiso 1 1 calc R
H10C H 0.7291 0.1882 0.0613 0.088 Uiso 1 1 calc R
C11 C 0.99860(16) -0.2034(3) 0.15024(15) 0.0339(6) Uani 1 1 d .
H11 H 1.0307 -0.1948 0.1035 0.041 Uiso 1 1 calc R
C12 C 1.0539(2) -0.1837(4) 0.21692(19) 0.0584(9) Uani 1 1 d .
H12A H 1.0731 -0.0872 0.2175 0.088 Uiso 1 1 calc R
H12B H 1.0978 -0.2483 0.2120 0.088 Uiso 1 1 calc R
H12C H 1.0261 -0.2029 0.2640 0.088 Uiso 1 1 calc R
C13 C 0.9609(2) -0.3488(3) 0.1481(2) 0.0625(10) Uani 1 1 d .
H13A H 0.9309 -0.3637 0.1943 0.094 Uiso 1 1 calc R
H13B H 1.0015 -0.4204 0.1442 0.094 Uiso 1 1 calc R
H13C H 0.9263 -0.3552 0.1043 0.094 Uiso 1 1 calc R

loop_
_atom_site_aniso_label
_atom_site_aniso_U_11
_atom_site_aniso_U_22
_atom_site_aniso_U_33
_atom_site_aniso_U_23
_atom_site_aniso_U_13
_atom_site_aniso_U_12
Ni1 0.0209(2) 0.0265(2) 0.0203(2) -0.00008(18) 0.00013(17) -0.00098(19)
Br1 0.04050(19) 0.0619(2) 0.03723(18) -0.01503(14) 0.00236(12) -0.02255(15)
N1 0.0231(11) 0.0313(12) 0.0227(10) 0.0011(9) -0.0005(8) 0.0020(9)
N2 0.0256(11) 0.0279(11) 0.0238(10) 0.0024(9) 0.0015(8) 0.0021(9)
C1 0.0218(12) 0.0247(12) 0.0239(12) -0.0001(10) -0.0039(9) -0.0036(10)
C2 0.0242(13) 0.0329(14) 0.0250(12) -0.0025(11) 0.0009(10) -0.0050(11)
C3 0.0300(15) 0.0453(17) 0.0397(16) -0.0078(14) 0.0049(12) 0.0036(13)
C4 0.0396(18) 0.063(2) 0.0451(17) -0.0061(17) 0.0180(14) -0.0014(16)
C5 0.060(2) 0.068(2) 0.0285(15) 0.0014(16) 0.0175(15) -0.0144(18)
C6 0.0445(17) 0.0422(17) 0.0318(14) 0.0065(13) 0.0041(13) -0.0061(14)
C7 0.0285(14) 0.0327(14) 0.0268(13) -0.0016(11) 0.0007(11) -0.0044(12)
C8 0.0359(15) 0.0353(15) 0.0304(14) 0.0068(12) -0.0037(11) 0.0072(12)
C9 0.075(3) 0.0342(18) 0.064(2) 0.0031(16) -0.0189(18) 0.0055(17)
C10 0.047(2) 0.074(3) 0.055(2) 0.0102(18) -0.0185(16) 0.0066(18)
C11 0.0368(15) 0.0320(14) 0.0328(14) 0.0042(12) -0.0008(12) 0.0090(13)
C12 0.048(2) 0.072(2) 0.055(2) 0.0030(18) -0.0179(16) 0.0129(18)
C13 0.064(2) 0.0330(17) 0.090(3) 0.0002(18) -0.004(2) 0.0035(16)

loop_
_atom_type_symbol
_atom_type_description
_atom_type_scat_dispersion_real
_atom_type_scat_dispersion_imag
_atom_type_scat_source
C C 0.0033 0.0016 'International Tables Vol C Tables 4.2.6.8 and 6.1.1.4'
H H 0.0000 0.0000 'International Tables Vol C Tables 4.2.6.8 and 6.1.1.4'
N N 0.0061 0.0033 'International Tables Vol C Tables 4.2.6.8 and 6.1.1.4'
Ni Ni 0.3393 1.1124 'International Tables Vol C Tables 4.2.6.8 and 6.1.1.4'
Br Br -0.2901 2.4595 'International Tables Vol C Tables 4.2.6.8 and 6.1.1.4'

loop_
_geom_angle_atom_site_label_1
_geom_angle_atom_site_label_2
_geom_angle_atom_site_label_3
_geom_angle
_geom_angle_site_symmetry_1
_geom_angle_site_symmetry_3
C1 Ni1 C1 180.0(2) 5_755 .
C1 Ni1 Br1 89.46(7) 5_755 5_755
C1 Ni1 Br1 90.54(7) . 5_755
C1 Ni1 Br1 90.54(7) 5_755 .
C1 Ni1 Br1 89.46(7) . .
Br1 Ni1 Br1 180.000(19) 5_755 .
C1 N1 C2 110.6(2) . .
C1 N1 C8 122.0(2) . .
C2 N1 C8 127.4(2) . .
C1 N2 C7 110.7(2) . .
C1 N2 C11 121.9(2) . .
C7 N2 C11 127.4(2) . .
N2 C1 N1 106.6(2) . .
N2 C1 Ni1 126.32(18) . .
N1 C1 Ni1 127.10(18) . .
C3 C2 C7 121.6(2) . .
C3 C2 N1 132.4(2) . .
C7 C2 N1 105.9(2) . .
C4 C3 C2 117.0(3) . .
C3 C4 C5 121.4(3) . .
C6 C5 C4 122.1(3) . .
C5 C6 C7 116.7(3) . .
C6 C7 C2 121.2(2) . .
C6 C7 N2 132.6(2) . .
C2 C7 N2 106.2(2) . .
N1 C8 C10 111.9(2) . .
N1 C8 C9 111.3(2) . .
C10 C8 C9 113.5(3) . .
N2 C11 C12 111.9(2) . .
N2 C11 C13 111.2(2) . .
C12 C11 C13 113.2(3) . .

loop_
_geom_bond_atom_site_label_1
_geom_bond_atom_site_label_2
_geom_bond_distance
_geom_bond_site_symmetry_2
Ni1 C1 1.898(2) 5_755
Ni1 C1 1.898(2) .
Ni1 Br1 2.3111(3) 5_755
Ni1 Br1 2.3111(3) .
N1 C1 1.352(3) .
N1 C2 1.398(3) .
N1 C8 1.473(3) .
N2 C1 1.351(3) .
N2 C7 1.393(3) .
N2 C11 1.474(3) .
C2 C3 1.386(3) .
C2 C7 1.393(4) .
C3 C4 1.378(4) .
C4 C5 1.390(5) .
C5 C6 1.378(4) .
C6 C7 1.390(3) .
C8 C10 1.511(4) .
C8 C9 1.515(4) .
C11 C12 1.515(4) .
C11 C13 1.518(4) .
